data_7014853
loop_
_publ_author_name
'Poirier, Valentin'
'Roisnel, Thierry'
'Carpentier, Jean-Fran\,cois'
'Sarazin, Yann'

_publ_section_title
;
 Zinc and magnesium complexes supported by bulky multidentate
 amino-ether phenolate ligands: potent pre-catalysts for the immortal
 ring-opening polymerisation of cyclic esters.
;
_journal_issue 2
_journal_name_full 'Dalton transactions (Cambridge, England : 2003)'
_journal_page_first 523
_journal_page_last 534
_journal_paper_doi 10.1039/c0dt01219j
_journal_volume 40
_journal_year 2011
_chemical_compound_source 'synthesis as described'
_chemical_formula_moiety 'C56 H88 N4 O22 Zn5, C4 H8 O'
_chemical_formula_sum 'C60 H96 N4 O23 Zn5'
_chemical_formula_weight 1568.26
_chemical_name_systematic
;
?
;
_space_group_IT_number 2
_symmetry_cell_setting triclinic
_symmetry_Int_Tables_number 2
_symmetry_space_group_name_Hall '-P 1'
_symmetry_space_group_name_H-M 'P -1'
_atom_sites_solution_hydrogens geom
_atom_sites_solution_primary direct
_atom_sites_solution_secondary difmap
_audit_conform_dict_location ftp://ftp.iucr.org/pub/cif_core.dic
_audit_conform_dict_name cif_core.dic
_audit_conform_dict_version 2.3
_audit_creation_date 2010-06-10T16:00:50-00:00
_audit_creation_method 'WinGX routine CIF_UPDATE'
_cell_angle_alpha 73.213(2)
_cell_angle_beta 80.247(2)
_cell_angle_gamma 85.375(2)
_cell_formula_units_Z 2
_cell_length_a 13.7988(4)
_cell_length_b 14.6192(4)
_cell_length_c 18.6856(5)
_cell_measurement_reflns_used 15317
_cell_measurement_temperature 150(2)
_cell_measurement_theta_max 27.485
_cell_measurement_theta_min 2.91
_cell_measurement_wavelength 0.71073
_cell_volume 3554.60(18)
_computing_cell_refinement 'HKL Scalepack (Otwinowski & Minor 1997)'
_computing_data_collection 'Collect (Bruker AXS BV, 1997-2004)'
_computing_data_reduction 'HKL Denzo and Scalepack (Otwinowski & Minor 1997)'
_computing_molecular_graphics 'Ortep-3 for Windows (Farrugia, 1997)'
_computing_publication_material
;
WinGX publication routines (Farrugia, 1999),
CRYSCAL (T. Roisnel, local program)
;
_computing_structure_refinement 'SHELXL-97 (Sheldrick, 1997)'
_computing_structure_solution 'SIR97 (Altomare et al., 1999))'
_diffrn_ambient_temperature 150(2)
_diffrn_detector 'CCD plate'
_diffrn_detector_area_resol_mean 9
_diffrn_measured_fraction_theta_full 0.997
_diffrn_measured_fraction_theta_max 0.974
_diffrn_measurement_device '95mm CCD camera on \k-goniostat'
_diffrn_measurement_device_type KappaCCD
_diffrn_measurement_method 'CCD rotation images, thin slices'
_diffrn_radiation_monochromator graphite
_diffrn_radiation_probe x-ray
_diffrn_radiation_type MoK\a
_diffrn_radiation_wavelength 0.71073
_diffrn_reflns_av_R_equivalents 0
_diffrn_reflns_av_unetI/netI 0.0847
_diffrn_reflns_limit_h_max 17
_diffrn_reflns_limit_h_min -18
_diffrn_reflns_limit_k_max 19
_diffrn_reflns_limit_k_min -19
_diffrn_reflns_limit_l_max 24
_diffrn_reflns_limit_l_min -24
_diffrn_reflns_number 28712
_diffrn_reflns_theta_full 25
_diffrn_reflns_theta_max 27.71
_diffrn_reflns_theta_min 2.94
_diffrn_source 'Enraf Nonius FR590'
_exptl_absorpt_coefficient_mu 1.737
_exptl_absorpt_correction_type none
_exptl_crystal_colour colourless
_exptl_crystal_density_diffrn 1.465
_exptl_crystal_density_method 'not measured'
_exptl_crystal_description prism
_exptl_crystal_F_000 1636
_exptl_crystal_size_max 0.25
_exptl_crystal_size_mid 0.11
_exptl_crystal_size_min 0.08
_refine_diff_density_max 1.298
_refine_diff_density_min -0.865
_refine_diff_density_rms 0.121
_refine_ls_extinction_coef 0.0057(5)
_refine_ls_extinction_expression Fc^*^=kFc[1+0.001xFc^2^\l^3^/sin(2\q)]^-1/4^
_refine_ls_extinction_method SHELXL
_refine_ls_goodness_of_fit_ref 1.021
_refine_ls_hydrogen_treatment constr
_refine_ls_matrix_type full
_refine_ls_number_parameters 816
_refine_ls_number_reflns 28712
_refine_ls_number_restraints 0
_refine_ls_restrained_S_all 1.021
_refine_ls_R_factor_all 0.1263
_refine_ls_R_factor_gt 0.0732
_refine_ls_shift/su_max 0.005
_refine_ls_shift/su_mean 0
_refine_ls_structure_factor_coef Fsqd
_refine_ls_weighting_details 'calc w=1/[\s^2^(Fo^2^)+(0.1016P)^2^+8.2403P] where P=(Fo^2^+2Fc^2^)/3'
_refine_ls_weighting_scheme calc
_refine_ls_wR_factor_gt 0.186
_refine_ls_wR_factor_ref 0.2211
_reflns_number_gt 18101
_reflns_number_total 28712
_reflns_threshold_expression >2sigma(I)
_cod_data_source_file C0DT01219J.TXT
_cod_data_source_block hklf5
_cod_original_cell_volume 3554.60(17)
_cod_database_code 7014853

loop_
_symmetry_equiv_pos_as_xyz
'x, y, z'
'-x, -y, -z'

loop_
_atom_site_label
_atom_site_type_symbol
_atom_site_fract_x
_atom_site_fract_y
_atom_site_fract_z
_atom_site_U_iso_or_equiv
_atom_site_adp_type
_atom_site_occupancy
_atom_site_symmetry_multiplicity
_atom_site_calc_flag
_atom_site_refinement_flags
_atom_site_disorder_assembly
_atom_site_disorder_group
Zn1 Zn 0.73210(4) 0.15003(4) 0.55085(3) 0.03952(16) Uani 1 1 d . . .
Zn2 Zn 0.52070(5) 0.16366(4) 0.67849(4) 0.04578(17) Uani 1 1 d . . .
Zn3 Zn 0.77397(5) 0.24365(4) 0.74369(3) 0.04069(16) Uani 1 1 d . . .
Zn4 Zn 1.00945(4) 0.36962(4) 0.81530(3) 0.03847(15) Uani 1 1 d . . .
Zn5 Zn 0.80358(4) 0.29345(4) 0.94727(3) 0.03966(16) Uani 1 1 d . . .
N1 N 0.7237(3) 0.0786(3) 0.4690(2) 0.0398(9) Uani 1 1 d . . .
C2 C 0.7999(4) 0.0018(4) 0.4656(3) 0.0483(13) Uani 1 1 d . . .
H2A H 0.7826 -0.0364 0.4339 0.058 Uiso 1 1 calc R . .
H2B H 0.8019 -0.0412 0.5171 0.058 Uiso 1 1 calc R . .
C3 C 0.9004(5) 0.0429(5) 0.4328(4) 0.0611(16) Uani 1 1 d . . .
H3A H 0.9195 0.0778 0.4661 0.073 Uiso 1 1 calc R . .
H3B H 0.9495 -0.0099 0.4307 0.073 Uiso 1 1 calc R . .
O4 O 0.9008(4) 0.1061(4) 0.3589(2) 0.0686(12) Uani 1 1 d . . .
C5 C 0.8316(5) 0.1817(5) 0.3625(3) 0.0591(16) Uani 1 1 d . . .
H5A H 0.833 0.2269 0.3114 0.071 Uiso 1 1 calc R . .
H5B H 0.8499 0.2167 0.3961 0.071 Uiso 1 1 calc R . .
C6 C 0.7281(4) 0.1453(4) 0.3921(3) 0.0469(13) Uani 1 1 d . . .
H6A H 0.6813 0.2 0.3934 0.056 Uiso 1 1 calc R . .
H6B H 0.7087 0.1121 0.3577 0.056 Uiso 1 1 calc R . .
C7 C 0.6234(4) 0.0356(3) 0.4924(3) 0.0403(11) Uani 1 1 d . . .
H7A H 0.5728 0.0878 0.4915 0.048 Uiso 1 1 calc R . .
H7B H 0.6125 0.003 0.455 0.048 Uiso 1 1 calc R . .
C8 C 0.6101(4) -0.0339(3) 0.5689(3) 0.0377(11) Uani 1 1 d . . .
C9 C 0.5966(4) -0.1300(3) 0.5777(3) 0.0404(11) Uani 1 1 d . . .
H9A H 0.6564 -0.1539 0.5503 0.048 Uiso 1 1 calc R . .
H9B H 0.5418 -0.1324 0.5503 0.048 Uiso 1 1 calc R . .
C10 C 0.5773(4) -0.1967(3) 0.6485(3) 0.0402(12) Uani 1 1 d . . .
C11 C 0.5636(4) -0.3033(3) 0.6578(3) 0.0465(13) Uani 1 1 d . . .
C12 C 0.4726(7) -0.3357(5) 0.7125(5) 0.098(3) Uani 1 1 d . . .
H12A H 0.4155 -0.2987 0.693 0.147 Uiso 1 1 calc R . .
H12B H 0.4781 -0.3258 0.7614 0.147 Uiso 1 1 calc R . .
H12C H 0.4644 -0.4037 0.7191 0.147 Uiso 1 1 calc R . .
C14 C 0.5532(8) -0.3214(4) 0.5843(4) 0.095(3) Uani 1 1 d . . .
H14A H 0.4959 -0.285 0.5648 0.142 Uiso 1 1 calc R . .
H14B H 0.5445 -0.3898 0.5927 0.142 Uiso 1 1 calc R . .
H14C H 0.6126 -0.3014 0.5475 0.142 Uiso 1 1 calc R . .
C15 C 0.6509(7) -0.3591(5) 0.6873(7) 0.115(4) Uani 1 1 d . . .
H15A H 0.6577 -0.3476 0.7353 0.173 Uiso 1 1 calc R . .
H15B H 0.7102 -0.3391 0.6505 0.173 Uiso 1 1 calc R . .
H15C H 0.642 -0.4274 0.6954 0.173 Uiso 1 1 calc R . .
C16 C 0.5709(4) -0.1627(3) 0.7114(3) 0.0402(11) Uani 1 1 d . . .
H16A H 0.6192 -0.201 0.7426 0.048 Uiso 1 1 calc R . .
H16B H 0.5049 -0.1784 0.7412 0.048 Uiso 1 1 calc R . .
C17 C 0.5850(4) -0.0654(3) 0.7049(3) 0.0410(12) Uani 1 1 d . . .
C18 C 0.6046(4) -0.0031(3) 0.6336(3) 0.0347(10) Uani 1 1 d . . .
O19 O 0.6190(3) 0.0912(2) 0.6256(2) 0.0400(8) Uani 1 1 d . . .
C20 C 0.5817(4) -0.0293(3) 0.7728(3) 0.0383(11) Uani 1 1 d . . .
H20A H 0.5783 -0.0846 0.8186 0.046 Uiso 1 1 calc R . .
H20B H 0.6436 0.0034 0.768 0.046 Uiso 1 1 calc R . .
N21 N 0.4970(3) 0.0379(3) 0.7830(3) 0.0421(10) Uani 1 1 d . . .
C22 C 0.4032(4) -0.0117(4) 0.7965(4) 0.0516(14) Uani 1 1 d . . .
H22A H 0.4064 -0.0727 0.8367 0.062 Uiso 1 1 calc R . .
H22B H 0.3941 -0.0268 0.7497 0.062 Uiso 1 1 calc R . .
C23 C 0.3161(5) 0.0488(5) 0.8197(4) 0.0656(17) Uani 1 1 d . . .
H23A H 0.3096 0.1073 0.7776 0.079 Uiso 1 1 calc R . .
H23B H 0.2554 0.0126 0.8296 0.079 Uiso 1 1 calc R . .
O24 O 0.3259(3) 0.0751(3) 0.8850(3) 0.0672(12) Uani 1 1 d . . .
C25 C 0.4150(5) 0.1260(4) 0.8714(4) 0.0578(16) Uani 1 1 d . . .
H25A H 0.4219 0.1447 0.9172 0.069 Uiso 1 1 calc R . .
H25B H 0.4116 0.1851 0.8293 0.069 Uiso 1 1 calc R . .
C26 C 0.5027(4) 0.0657(4) 0.8520(3) 0.0481(13) Uani 1 1 d . . .
H26A H 0.5632 0.1017 0.8443 0.058 Uiso 1 1 calc R . .
H26B H 0.5068 0.0074 0.8947 0.058 Uiso 1 1 calc R . .
O31 O 0.3937(3) 0.2325(3) 0.6692(2) 0.0539(10) Uani 1 1 d . . .
C32 C 0.3491(5) 0.1935(4) 0.6326(4) 0.0536(14) Uani 1 1 d . . .
O33 O 0.3848(4) 0.1224(4) 0.6144(3) 0.0845(17) Uani 1 1 d . . .
C34 C 0.2508(6) 0.2366(6) 0.6154(5) 0.091(3) Uani 1 1 d . . .
H34A H 0.2366 0.2929 0.6343 0.136 Uiso 1 1 calc R . .
H34B H 0.2 0.1895 0.6401 0.136 Uiso 1 1 calc R . .
H34C H 0.2512 0.2554 0.5606 0.136 Uiso 1 1 calc R . .
O35 O 0.5926(3) 0.2338(2) 0.7309(2) 0.0418(8) Uani 1 1 d . . .
C36 C 0.6020(4) 0.3230(3) 0.7164(3) 0.0431(12) Uani 1 1 d . . .
O37 O 0.6826(3) 0.3548(2) 0.7201(2) 0.0515(10) Uani 1 1 d . . .
C38 C 0.5168(5) 0.3913(4) 0.6996(4) 0.0593(16) Uani 1 1 d . . .
H38A H 0.4595 0.356 0.6993 0.089 Uiso 1 1 calc R . .
H38B H 0.5337 0.4375 0.65 0.089 Uiso 1 1 calc R . .
H38C H 0.5012 0.4252 0.7386 0.089 Uiso 1 1 calc R . .
O41 O 0.5914(4) 0.2937(3) 0.5718(3) 0.0731(13) Uani 1 1 d . . .
C42 C 0.6593(6) 0.3294(5) 0.5216(4) 0.0690(19) Uani 1 1 d . . .
C43 C 0.6598(7) 0.4387(4) 0.4870(4) 0.087(3) Uani 1 1 d . . .
H43A H 0.7179 0.4556 0.4482 0.13 Uiso 1 1 calc R . .
H43B H 0.6618 0.4696 0.5268 0.13 Uiso 1 1 calc R . .
H43C H 0.6002 0.4603 0.4641 0.13 Uiso 1 1 calc R . .
O44 O 0.7313(4) 0.2846(3) 0.4954(3) 0.0699(13) Uani 1 1 d . . .
O45 O 0.8540(3) 0.0875(3) 0.5927(2) 0.0482(9) Uani 1 1 d . . .
C46 C 0.8627(4) 0.1260(4) 0.6438(3) 0.0462(13) Uani 1 1 d . . .
C47 C 0.9461(5) 0.0941(5) 0.6892(4) 0.0607(16) Uani 1 1 d . . .
H47A H 0.9419 0.1301 0.7265 0.091 Uiso 1 1 calc R . .
H47B H 1.0091 0.1058 0.6552 0.091 Uiso 1 1 calc R . .
H47C H 0.9416 0.0257 0.7153 0.091 Uiso 1 1 calc R . .
O48 O 0.8030(3) 0.1928(3) 0.6543(2) 0.0449(9) Uani 1 1 d . . .
O51 O 0.7664(3) 0.1188(2) 0.8234(2) 0.0474(9) Uani 1 1 d . . .
C52 C 0.7528(4) 0.1415(3) 0.8840(3) 0.0403(11) Uani 1 1 d . . .
C53 C 0.7404(5) 0.0654(4) 0.9578(3) 0.0538(15) Uani 1 1 d . . .
H53A H 0.7301 0.0951 0.9994 0.081 Uiso 1 1 calc R . .
H53B H 0.7997 0.0236 0.9612 0.081 Uiso 1 1 calc R . .
H53C H 0.6834 0.0276 0.9613 0.081 Uiso 1 1 calc R . .
O54 O 0.7446(3) 0.2292(2) 0.88229(19) 0.0385(8) Uani 1 1 d . . .
O55 O 0.8960(3) 0.3093(3) 0.7402(2) 0.0462(9) Uani 1 1 d . . .
C56 C 0.9361(5) 0.3789(4) 0.6909(3) 0.0537(14) Uani 1 1 d . . .
C57 C 0.9060(7) 0.4118(6) 0.6130(4) 0.093(3) Uani 1 1 d . . .
H57A H 0.8567 0.3692 0.6097 0.139 Uiso 1 1 calc R . .
H57B H 0.9637 0.4104 0.5747 0.139 Uiso 1 1 calc R . .
H57C H 0.8779 0.4772 0.6043 0.139 Uiso 1 1 calc R . .
O58 O 1.0008(3) 0.4241(3) 0.7061(2) 0.0556(10) Uani 1 1 d . . .
N61 N 0.6695(3) 0.3980(3) 0.9398(3) 0.0428(10) Uani 1 1 d . . .
C62 C 0.5799(4) 0.3552(4) 0.9292(4) 0.0532(15) Uani 1 1 d . . .
H62A H 0.5295 0.4063 0.9143 0.064 Uiso 1 1 calc R . .
H62B H 0.5971 0.3238 0.8881 0.064 Uiso 1 1 calc R . .
C63 C 0.5387(5) 0.2834(5) 1.0007(4) 0.071(2) Uani 1 1 d . . .
H63A H 0.4822 0.2528 0.9918 0.085 Uiso 1 1 calc R . .
H63B H 0.5895 0.233 1.0161 0.085 Uiso 1 1 calc R . .
O64 O 0.5071(3) 0.3283(3) 1.0607(3) 0.0776(14) Uani 1 1 d . . .
C65 C 0.5905(5) 0.3694(5) 1.0737(4) 0.0712(19) Uani 1 1 d . . .
H65A H 0.6385 0.3175 1.0924 0.085 Uiso 1 1 calc R . .
H65B H 0.5692 0.4016 1.1139 0.085 Uiso 1 1 calc R . .
C66 C 0.6406(4) 0.4399(4) 1.0051(3) 0.0517(14) Uani 1 1 d . . .
H66A H 0.7001 0.4619 1.0175 0.062 Uiso 1 1 calc R . .
H66B H 0.5958 0.4963 0.9903 0.062 Uiso 1 1 calc R . .
C67 C 0.6971(4) 0.4772(3) 0.8697(3) 0.0392(11) Uani 1 1 d . . .
H67A H 0.6393 0.5209 0.8598 0.047 Uiso 1 1 calc R . .
H67B H 0.7163 0.4502 0.8263 0.047 Uiso 1 1 calc R . .
C68 C 0.7807(4) 0.5329(3) 0.8759(3) 0.0357(10) Uani 1 1 d . . .
C69 C 0.7667(4) 0.6274(3) 0.8784(3) 0.0393(11) Uani 1 1 d . . .
H69 H 0.7038 0.6578 0.873 0.047 Uiso 1 1 calc R . .
C70 C 0.8420(4) 0.6795(3) 0.8886(3) 0.0398(11) Uani 1 1 d . . .
C71 C 0.8235(4) 0.7840(4) 0.8897(4) 0.0529(15) Uani 1 1 d . . .
C72 C 0.7252(5) 0.7959(4) 0.9376(4) 0.0670(19) Uani 1 1 d . . .
H72A H 0.6726 0.7745 0.9176 0.1 Uiso 1 1 calc R . .
H72B H 0.7131 0.8633 0.9362 0.1 Uiso 1 1 calc R . .
H72C H 0.7265 0.7574 0.99 0.1 Uiso 1 1 calc R . .
C73 C 0.9049(5) 0.8192(5) 0.9204(6) 0.093(3) Uani 1 1 d . . .
H73A H 0.9683 0.8126 0.8892 0.139 Uiso 1 1 calc R . .
H73B H 0.907 0.781 0.9727 0.139 Uiso 1 1 calc R . .
H73C H 0.8915 0.8865 0.9188 0.139 Uiso 1 1 calc R . .
C74 C 0.8199(6) 0.8466(4) 0.8083(5) 0.080(2) Uani 1 1 d . . .
H74A H 0.8828 0.84 0.7766 0.12 Uiso 1 1 calc R . .
H74B H 0.8079 0.9136 0.8083 0.12 Uiso 1 1 calc R . .
H74C H 0.7668 0.8261 0.7883 0.12 Uiso 1 1 calc R . .
C75 C 0.9328(4) 0.6329(3) 0.8952(3) 0.0428(12) Uani 1 1 d . . .
H75 H 0.9856 0.6665 0.9014 0.051 Uiso 1 1 calc R . .
C76 C 0.9497(4) 0.5369(3) 0.8930(3) 0.0365(11) Uani 1 1 d . . .
C77 C 0.8729(3) 0.4888(3) 0.8819(3) 0.0337(10) Uani 1 1 d . . .
C78 C 1.0458(4) 0.4859(3) 0.9072(3) 0.0396(11) Uani 1 1 d . . .
H78A H 1.0333 0.4269 0.9494 0.047 Uiso 1 1 calc R . .
H78B H 1.0863 0.5271 0.9233 0.047 Uiso 1 1 calc R . .
N79 N 1.1033(3) 0.4595(3) 0.8398(3) 0.0412(10) Uani 1 1 d . . .
C80 C 1.1332(4) 0.5476(4) 0.7785(4) 0.0499(14) Uani 1 1 d . . .
H80A H 1.1662 0.5899 0.799 0.06 Uiso 1 1 calc R . .
H80B H 1.0738 0.5824 0.7596 0.06 Uiso 1 1 calc R . .
C81 C 1.2025(5) 0.5239(4) 0.7132(4) 0.0647(18) Uani 1 1 d . . .
H81A H 1.1684 0.4846 0.6906 0.078 Uiso 1 1 calc R . .
H81B H 1.2217 0.5838 0.6736 0.078 Uiso 1 1 calc R . .
O82 O 1.2887(3) 0.4729(3) 0.7388(3) 0.0779(15) Uani 1 1 d . . .
C83 C 1.2601(5) 0.3870(4) 0.7943(5) 0.074(2) Uani 1 1 d . . .
H83A H 1.3196 0.3495 0.8105 0.089 Uiso 1 1 calc R . .
H83B H 1.2246 0.3485 0.772 0.089 Uiso 1 1 calc R . .
C84 C 1.1952(4) 0.4052(4) 0.8620(4) 0.0532(15) Uani 1 1 d . . .
H84A H 1.1779 0.3435 0.8999 0.064 Uiso 1 1 calc R . .
H84B H 1.231 0.4421 0.8854 0.064 Uiso 1 1 calc R . .
O85 O 1.0652(3) 0.2427(2) 0.8434(2) 0.0508(9) Uani 1 1 d . . .
C86 C 1.0117(4) 0.1790(4) 0.8898(3) 0.0452(12) Uani 1 1 d . . .
C87 C 1.0500(5) 0.0766(4) 0.8972(4) 0.0666(18) Uani 1 1 d . . .
H87A H 1.1127 0.0769 0.8634 0.1 Uiso 1 1 calc R . .
H87B H 1.0021 0.0414 0.8832 0.1 Uiso 1 1 calc R . .
H87C H 1.0598 0.0457 0.9495 0.1 Uiso 1 1 calc R . .
O88 O 0.9329(3) 0.1935(3) 0.9281(2) 0.0512(9) Uani 1 1 d . . .
O89 O 0.8882(2) 0.3968(2) 0.87852(19) 0.0348(7) Uani 1 1 d . . .
O91 O 0.7704(3) 0.2015(3) 1.0529(2) 0.0551(10) Uani 1 1 d . . .
C92 C 0.8142(4) 0.2452(4) 1.0874(3) 0.0482(13) Uani 1 1 d . . .
C93 C 0.8164(6) 0.1996(6) 1.1705(4) 0.079(2) Uani 1 1 d . . .
H93A H 0.7824 0.139 1.1867 0.119 Uiso 1 1 calc R . .
H93B H 0.7834 0.2426 1.1994 0.119 Uiso 1 1 calc R . .
H93C H 0.8849 0.1875 1.1794 0.119 Uiso 1 1 calc R . .
O94 O 0.8517(3) 0.3230(3) 1.0548(3) 0.0624(11) Uani 1 1 d . . .
O101 O 0.1220(8) 0.2135(7) 0.4539(6) 0.168(3) Uiso 1 1 d . . .
C102 C 0.0529(10) 0.2858(9) 0.4671(8) 0.144(4) Uiso 1 1 d . . .
H10A H -0.0071 0.2577 0.5008 0.173 Uiso 1 1 calc R . .
H10B H 0.0813 0.3283 0.4903 0.173 Uiso 1 1 calc R . .
C103 C 0.0315(10) 0.3362(9) 0.3950(7) 0.140(4) Uiso 1 1 d . . .
H10C H 0.0578 0.4011 0.381 0.167 Uiso 1 1 calc R . .
H10D H -0.0408 0.3433 0.3971 0.167 Uiso 1 1 calc R . .
C104 C 0.0727(7) 0.2896(7) 0.3356(5) 0.105(3) Uani 1 1 d . . .
H10E H 0.1198 0.3308 0.2957 0.126 Uiso 1 1 calc R . .
H10F H 0.0204 0.272 0.3123 0.126 Uiso 1 1 calc R . .
C105 C 0.1251(7) 0.2001(6) 0.3822(5) 0.088(2) Uani 1 1 d . . .
H10G H 0.0907 0.1415 0.3862 0.105 Uiso 1 1 calc R . .
H10H H 0.1941 0.194 0.3581 0.105 Uiso 1 1 calc R . .

loop_
_atom_site_aniso_label
_atom_site_aniso_U_11
_atom_site_aniso_U_22
_atom_site_aniso_U_33
_atom_site_aniso_U_23
_atom_site_aniso_U_13
_atom_site_aniso_U_12
Zn1 0.0410(3) 0.0376(3) 0.0424(3) -0.0146(3) -0.0053(3) -0.0047(2)
Zn2 0.0459(4) 0.0409(3) 0.0580(4) -0.0271(3) -0.0092(3) 0.0066(3)
Zn3 0.0471(4) 0.0379(3) 0.0426(3) -0.0191(3) -0.0080(3) -0.0018(3)
Zn4 0.0361(3) 0.0334(3) 0.0468(3) -0.0166(3) 0.0008(3) -0.0018(2)
Zn5 0.0434(3) 0.0349(3) 0.0419(3) -0.0152(2) 0.0015(3) -0.0093(2)
N1 0.045(3) 0.041(2) 0.034(2) -0.0110(18) -0.0076(19) -0.0004(18)
C2 0.054(3) 0.050(3) 0.048(3) -0.024(3) -0.014(3) 0.010(3)
C3 0.062(4) 0.077(4) 0.051(4) -0.035(3) 0.001(3) 0.004(3)
O4 0.072(3) 0.089(3) 0.048(3) -0.034(2) 0.011(2) -0.012(3)
C5 0.072(4) 0.062(4) 0.041(3) -0.013(3) -0.001(3) -0.017(3)
C6 0.060(4) 0.045(3) 0.037(3) -0.009(2) -0.013(3) -0.006(2)
C7 0.051(3) 0.031(2) 0.042(3) -0.007(2) -0.019(2) -0.007(2)
C8 0.040(3) 0.031(2) 0.046(3) -0.014(2) -0.011(2) -0.001(2)
C9 0.046(3) 0.033(2) 0.047(3) -0.016(2) -0.010(2) -0.004(2)
C10 0.046(3) 0.027(2) 0.052(3) -0.016(2) -0.014(2) 0.001(2)
C11 0.062(4) 0.025(2) 0.057(3) -0.012(2) -0.017(3) -0.002(2)
C12 0.115(7) 0.049(4) 0.126(8) -0.040(4) 0.032(6) -0.032(4)
C14 0.178(9) 0.040(3) 0.078(5) -0.023(3) -0.028(6) -0.028(4)
C15 0.117(7) 0.036(3) 0.215(11) -0.029(5) -0.104(8) 0.009(4)
C16 0.046(3) 0.032(2) 0.044(3) -0.012(2) -0.008(2) 0.003(2)
C17 0.046(3) 0.035(2) 0.048(3) -0.016(2) -0.019(2) 0.008(2)
C18 0.037(3) 0.027(2) 0.044(3) -0.016(2) -0.007(2) 0.0018(18)
O19 0.045(2) 0.0311(16) 0.049(2) -0.0206(15) -0.0035(16) -0.0057(14)
C20 0.048(3) 0.033(2) 0.035(3) -0.012(2) -0.008(2) 0.001(2)
N21 0.040(2) 0.041(2) 0.047(3) -0.017(2) -0.001(2) -0.0068(18)
C22 0.047(3) 0.044(3) 0.065(4) -0.020(3) 0.002(3) -0.010(2)
C23 0.045(4) 0.071(4) 0.077(5) -0.026(4) 0.012(3) -0.010(3)
O24 0.069(3) 0.059(2) 0.063(3) -0.020(2) 0.027(2) -0.010(2)
C25 0.074(4) 0.043(3) 0.054(4) -0.020(3) 0.009(3) -0.003(3)
C26 0.062(4) 0.038(3) 0.044(3) -0.015(2) 0.002(3) -0.006(2)
O31 0.049(2) 0.052(2) 0.063(3) -0.019(2) -0.010(2) -0.0066(18)
C32 0.050(3) 0.061(4) 0.054(4) -0.021(3) -0.012(3) -0.004(3)
O33 0.099(4) 0.090(3) 0.090(4) -0.059(3) -0.043(3) 0.033(3)
C34 0.074(5) 0.095(6) 0.122(7) -0.046(5) -0.050(5) 0.021(4)
O35 0.052(2) 0.0272(16) 0.046(2) -0.0129(15) -0.0022(17) -0.0016(15)
C36 0.048(3) 0.032(2) 0.047(3) -0.014(2) 0.003(2) -0.001(2)
O37 0.052(2) 0.0396(19) 0.071(3) -0.0238(19) -0.014(2) -0.0052(17)
C38 0.055(4) 0.036(3) 0.086(5) -0.017(3) -0.012(3) 0.002(2)
O41 0.095(4) 0.048(2) 0.069(3) -0.007(2) -0.006(3) -0.004(2)
C42 0.104(6) 0.065(4) 0.046(4) -0.025(3) -0.018(4) 0.009(4)
C43 0.140(8) 0.041(3) 0.062(5) -0.007(3) 0.009(5) 0.015(4)
O44 0.100(4) 0.050(2) 0.058(3) -0.018(2) -0.004(3) 0.006(2)
O45 0.050(2) 0.058(2) 0.049(2) -0.0335(19) -0.0146(18) 0.0091(18)
C46 0.045(3) 0.058(3) 0.042(3) -0.025(3) -0.006(2) 0.000(3)
C47 0.057(4) 0.079(4) 0.059(4) -0.039(3) -0.017(3) 0.015(3)
O48 0.046(2) 0.051(2) 0.046(2) -0.0249(18) -0.0120(17) 0.0048(17)
O51 0.061(2) 0.0426(19) 0.044(2) -0.0209(17) -0.0051(18) -0.0043(17)
C52 0.041(3) 0.039(3) 0.044(3) -0.017(2) -0.005(2) -0.003(2)
C53 0.083(4) 0.032(3) 0.049(3) -0.013(2) -0.013(3) -0.002(3)
O54 0.044(2) 0.0301(16) 0.044(2) -0.0145(15) -0.0039(16) -0.0058(14)
O55 0.054(2) 0.050(2) 0.036(2) -0.0125(17) -0.0047(17) -0.0102(17)
C56 0.070(4) 0.052(3) 0.041(3) -0.014(3) -0.007(3) -0.012(3)
C57 0.145(8) 0.086(5) 0.047(4) 0.000(4) -0.025(4) -0.052(5)
O58 0.062(3) 0.058(2) 0.049(2) -0.0156(19) -0.0021(19) -0.020(2)
N61 0.032(2) 0.044(2) 0.058(3) -0.029(2) 0.009(2) -0.0091(18)
C62 0.031(3) 0.052(3) 0.084(4) -0.035(3) 0.003(3) -0.011(2)
C63 0.046(4) 0.063(4) 0.099(6) -0.029(4) 0.015(4) -0.016(3)
O64 0.052(3) 0.075(3) 0.097(4) -0.033(3) 0.031(3) -0.011(2)
C65 0.072(5) 0.072(4) 0.067(4) -0.033(4) 0.019(4) 0.002(4)
C66 0.051(3) 0.050(3) 0.058(4) -0.030(3) 0.006(3) 0.000(3)
C67 0.032(3) 0.039(2) 0.051(3) -0.021(2) -0.003(2) -0.008(2)
C68 0.035(3) 0.031(2) 0.044(3) -0.017(2) -0.003(2) -0.0018(19)
C69 0.032(3) 0.037(2) 0.053(3) -0.019(2) -0.007(2) -0.001(2)
C70 0.036(3) 0.029(2) 0.058(3) -0.020(2) -0.005(2) 0.0010(19)
C71 0.038(3) 0.034(3) 0.096(5) -0.034(3) -0.009(3) 0.000(2)
C72 0.060(4) 0.043(3) 0.108(6) -0.042(4) -0.005(4) 0.006(3)
C73 0.064(4) 0.061(4) 0.188(10) -0.078(5) -0.038(5) 0.003(3)
C74 0.074(5) 0.035(3) 0.113(6) -0.005(4) 0.004(4) 0.005(3)
C75 0.042(3) 0.033(2) 0.061(3) -0.019(2) -0.018(3) -0.005(2)
C76 0.035(3) 0.034(2) 0.045(3) -0.019(2) -0.005(2) -0.0033(19)
C77 0.034(3) 0.030(2) 0.038(3) -0.012(2) -0.001(2) -0.0066(18)
C78 0.038(3) 0.034(2) 0.054(3) -0.019(2) -0.018(2) 0.004(2)
N79 0.031(2) 0.034(2) 0.059(3) -0.016(2) -0.008(2) 0.0046(17)
C80 0.040(3) 0.035(3) 0.072(4) -0.014(3) 0.003(3) -0.010(2)
C81 0.052(4) 0.051(3) 0.081(5) -0.019(3) 0.021(3) -0.007(3)
O82 0.037(2) 0.052(2) 0.131(5) -0.022(3) 0.020(3) -0.0043(19)
C83 0.040(3) 0.047(3) 0.128(7) -0.026(4) 0.003(4) 0.013(3)
C84 0.030(3) 0.043(3) 0.088(5) -0.017(3) -0.016(3) 0.007(2)
O85 0.041(2) 0.0351(18) 0.074(3) -0.0154(19) -0.0023(19) -0.0017(16)
C86 0.037(3) 0.039(3) 0.056(3) -0.008(2) -0.008(3) 0.002(2)
C87 0.056(4) 0.034(3) 0.099(5) -0.013(3) 0.003(4) 0.005(3)
O88 0.045(2) 0.042(2) 0.060(2) -0.0113(18) 0.0001(19) 0.0037(16)
O89 0.0344(18) 0.0290(15) 0.0440(19) -0.0174(14) -0.0005(15) -0.0028(13)
O91 0.060(3) 0.065(2) 0.050(2) -0.030(2) -0.0071(19) -0.014(2)
C92 0.051(3) 0.054(3) 0.042(3) -0.016(3) -0.006(3) -0.014(3)
C93 0.108(6) 0.090(5) 0.043(4) -0.016(4) -0.009(4) -0.036(5)
O94 0.063(3) 0.062(3) 0.063(3) -0.010(2) -0.015(2) -0.017(2)
C104 0.078(6) 0.109(7) 0.097(7) 0.025(6) -0.020(5) -0.006(5)
C105 0.093(6) 0.076(5) 0.088(6) -0.006(4) -0.035(5) 0.012(4)

loop_
_atom_type_symbol
_atom_type_description
_atom_type_scat_dispersion_real
_atom_type_scat_dispersion_imag
_atom_type_scat_source
C C 0.0033 0.0016 'International Tables Vol C Tables 4.2.6.8 and 6.1.1.4'
H H 0 0 'International Tables Vol C Tables 4.2.6.8 and 6.1.1.4'
N N 0.0061 0.0033 'International Tables Vol C Tables 4.2.6.8 and 6.1.1.4'
O O 0.0106 0.006 'International Tables Vol C Tables 4.2.6.8 and 6.1.1.4'
Zn Zn 0.2839 1.4301 'International Tables Vol C Tables 4.2.6.8 and 6.1.1.4'

loop_
_geom_angle_atom_site_label_1
_geom_angle_atom_site_label_2
_geom_angle_atom_site_label_3
_geom_angle
_geom_angle_site_symmetry_1
_geom_angle_site_symmetry_3
_geom_angle_publ_flag
O44 Zn1 O19 122.26(18) . . ?
O44 Zn1 O45 119.7(2) . . ?
O19 Zn1 O45 106.33(16) . . ?
O44 Zn1 N1 104.40(18) . . ?
O19 Zn1 N1 98.02(15) . . ?
O45 Zn1 N1 101.57(15) . . ?
O31 Zn2 O19 141.10(16) . . ?
O31 Zn2 O35 105.09(15) . . ?
O19 Zn2 O35 107.85(14) . . ?
O31 Zn2 N21 107.01(17) . . ?
O19 Zn2 N21 92.16(15) . . ?
O35 Zn2 N21 91.77(14) . . ?
O31 Zn2 O41 87.02(17) . . ?
O19 Zn2 O41 79.83(15) . . ?
O35 Zn2 O41 78.61(16) . . ?
N21 Zn2 O41 164.79(17) . . ?
O37 Zn3 O55 99.98(15) . . ?
O37 Zn3 O48 108.08(16) . . ?
O55 Zn3 O48 103.63(15) . . ?
O37 Zn3 O51 133.51(17) . . ?
O55 Zn3 O51 110.81(15) . . ?
O48 Zn3 O51 97.74(15) . . ?
O37 Zn3 C52 115.74(17) . . ?
O55 Zn3 C52 99.08(15) . . ?
O48 Zn3 C52 125.55(15) . . ?
O51 Zn3 C52 27.85(14) . . ?
O85 Zn4 O89 116.89(16) . . ?
O85 Zn4 O58 115.58(18) . . ?
O89 Zn4 O58 111.27(16) . . ?
O85 Zn4 N79 107.10(16) . . ?
O89 Zn4 N79 98.48(15) . . ?
O58 Zn4 N79 105.22(17) . . ?
O89 Zn5 O54 107.87(13) . . ?
O89 Zn5 O91 147.74(14) . . ?
O54 Zn5 O91 102.25(14) . . ?
O89 Zn5 O88 85.62(13) . . ?
O54 Zn5 O88 82.42(14) . . ?
O91 Zn5 O88 87.14(16) . . ?
O89 Zn5 N61 90.08(14) . . ?
O54 Zn5 N61 87.80(14) . . ?
O91 Zn5 N61 102.53(17) . . ?
O88 Zn5 N61 167.54(15) . . ?
O89 Zn5 O94 90.75(14) . . ?
O54 Zn5 O94 160.96(14) . . ?
O91 Zn5 O94 58.71(14) . . ?
O88 Zn5 O94 95.39(15) . . ?
N61 Zn5 O94 96.36(16) . . ?
O89 Zn5 C92 118.67(16) . . ?
O54 Zn5 C92 132.12(16) . . ?
O91 Zn5 C92 29.92(15) . . ?
O88 Zn5 C92 90.13(17) . . ?
N61 Zn5 C92 102.18(18) . . ?
O94 Zn5 C92 28.85(15) . . ?
C6 N1 C2 107.8(4) . . ?
C6 N1 C7 108.6(4) . . ?
C2 N1 C7 109.4(4) . . ?
C6 N1 Zn1 112.1(3) . . ?
C2 N1 Zn1 114.9(3) . . ?
C7 N1 Zn1 103.9(3) . . ?
N1 C2 C3 111.2(5) . . ?
N1 C2 H2A 109.4 . . ?
C3 C2 H2A 109.4 . . ?
N1 C2 H2B 109.4 . . ?
C3 C2 H2B 109.4 . . ?
H2A C2 H2B 108 . . ?
O4 C3 C2 111.3(5) . . ?
O4 C3 H3A 109.4 . . ?
C2 C3 H3A 109.4 . . ?
O4 C3 H3B 109.4 . . ?
C2 C3 H3B 109.4 . . ?
H3A C3 H3B 108 . . ?
C5 O4 C3 109.0(4) . . ?
O4 C5 C6 111.5(5) . . ?
O4 C5 H5A 109.3 . . ?
C6 C5 H5A 109.3 . . ?
O4 C5 H5B 109.3 . . ?
C6 C5 H5B 109.3 . . ?
H5A C5 H5B 108 . . ?
N1 C6 C5 110.4(4) . . ?
N1 C6 H6A 109.6 . . ?
C5 C6 H6A 109.6 . . ?
N1 C6 H6B 109.6 . . ?
C5 C6 H6B 109.6 . . ?
H6A C6 H6B 108.1 . . ?
C8 C7 N1 113.7(4) . . ?
C8 C7 H7A 108.8 . . ?
N1 C7 H7A 108.8 . . ?
C8 C7 H7B 108.8 . . ?
N1 C7 H7B 108.8 . . ?
H7A C7 H7B 107.7 . . ?
C9 C8 C18 118.6(5) . . ?
C9 C8 C7 120.7(4) . . ?
C18 C8 C7 120.6(4) . . ?
C8 C9 C10 122.8(5) . . ?
C8 C9 H9A 106.6 . . ?
C10 C9 H9A 106.6 . . ?
C8 C9 H9B 106.6 . . ?
C10 C9 H9B 106.6 . . ?
H9A C9 H9B 106.6 . . ?
C16 C10 C9 116.8(4) . . ?
C16 C10 C11 120.7(5) . . ?
C9 C10 C11 122.5(4) . . ?
C12 C11 C15 109.7(7) . . ?
C12 C11 C14 107.9(6) . . ?
C15 C11 C14 109.2(7) . . ?
C12 C11 C10 109.4(5) . . ?
C15 C11 C10 108.6(5) . . ?
C14 C11 C10 112.0(5) . . ?
C11 C12 H12A 109.5 . . ?
C11 C12 H12B 109.5 . . ?
H12A C12 H12B 109.5 . . ?
C11 C12 H12C 109.5 . . ?
H12A C12 H12C 109.5 . . ?
H12B C12 H12C 109.5 . . ?
C11 C14 H14A 109.5 . . ?
C11 C14 H14B 109.5 . . ?
H14A C14 H14B 109.5 . . ?
C11 C14 H14C 109.5 . . ?
H14A C14 H14C 109.5 . . ?
H14B C14 H14C 109.5 . . ?
C11 C15 H15A 109.5 . . ?
C11 C15 H15B 109.5 . . ?
H15A C15 H15B 109.5 . . ?
C11 C15 H15C 109.5 . . ?
H15A C15 H15C 109.5 . . ?
H15B C15 H15C 109.5 . . ?
C10 C16 C17 122.1(5) . . ?
C10 C16 H16A 106.8 . . ?
C17 C16 H16A 106.8 . . ?
C10 C16 H16B 106.8 . . ?
C17 C16 H16B 106.8 . . ?
H16A C16 H16B 106.6 . . ?
C18 C17 C16 118.4(4) . . ?
C18 C17 C20 119.4(4) . . ?
C16 C17 C20 122.2(5) . . ?
O19 C18 C17 119.6(4) . . ?
O19 C18 C8 119.1(4) . . ?
C17 C18 C8 121.3(4) . . ?
C18 O19 Zn2 119.5(3) . . ?
C18 O19 Zn1 116.6(3) . . ?
Zn2 O19 Zn1 123.53(16) . . ?
N21 C20 C17 113.6(4) . . ?
N21 C20 H20A 108.8 . . ?
C17 C20 H20A 108.8 . . ?
N21 C20 H20B 108.8 . . ?
C17 C20 H20B 108.8 . . ?
H20A C20 H20B 107.7 . . ?
C26 N21 C22 106.9(4) . . ?
C26 N21 C20 107.4(4) . . ?
C22 N21 C20 110.0(4) . . ?
C26 N21 Zn2 111.5(3) . . ?
C22 N21 Zn2 116.1(3) . . ?
C20 N21 Zn2 104.6(3) . . ?
N21 C22 C23 111.7(4) . . ?
N21 C22 H22A 109.3 . . ?
C23 C22 H22A 109.3 . . ?
N21 C22 H22B 109.3 . . ?
C23 C22 H22B 109.3 . . ?
H22A C22 H22B 107.9 . . ?
O24 C23 C22 112.1(6) . . ?
O24 C23 H23A 109.2 . . ?
C22 C23 H23A 109.2 . . ?
O24 C23 H23B 109.2 . . ?
C22 C23 H23B 109.2 . . ?
H23A C23 H23B 107.9 . . ?
C23 O24 C25 109.4(5) . . ?
O24 C25 C26 110.9(4) . . ?
O24 C25 H25A 109.5 . . ?
C26 C25 H25A 109.5 . . ?
O24 C25 H25B 109.5 . . ?
C26 C25 H25B 109.5 . . ?
H25A C25 H25B 108 . . ?
N21 C26 C25 111.5(5) . . ?
N21 C26 H26A 109.3 . . ?
C25 C26 H26A 109.3 . . ?
N21 C26 H26B 109.3 . . ?
C25 C26 H26B 109.3 . . ?
H26A C26 H26B 108 . . ?
C32 O31 Zn2 106.6(4) . . ?
O33 C32 O31 120.7(6) . . ?
O33 C32 C34 122.6(6) . . ?
O31 C32 C34 116.6(6) . . ?
C32 C34 H34A 109.5 . . ?
C32 C34 H34B 109.5 . . ?
H34A C34 H34B 109.5 . . ?
C32 C34 H34C 109.5 . . ?
H34A C34 H34C 109.5 . . ?
H34B C34 H34C 109.5 . . ?
C36 O35 Zn2 128.2(4) . . ?
O37 C36 O35 119.9(5) . . ?
O37 C36 C38 119.0(4) . . ?
O35 C36 C38 121.0(5) . . ?
C36 O37 Zn3 106.5(3) . . ?
C36 C38 H38A 109.5 . . ?
C36 C38 H38B 109.5 . . ?
H38A C38 H38B 109.5 . . ?
C36 C38 H38C 109.5 . . ?
H38A C38 H38C 109.5 . . ?
H38B C38 H38C 109.5 . . ?
C42 O41 Zn2 152.1(5) . . ?
O41 C42 O44 125.9(7) . . ?
O41 C42 C43 119.3(7) . . ?
O44 C42 C43 114.7(7) . . ?
C42 C43 H43A 109.5 . . ?
C42 C43 H43B 109.5 . . ?
H43A C43 H43B 109.5 . . ?
C42 C43 H43C 109.5 . . ?
H43A C43 H43C 109.5 . . ?
H43B C43 H43C 109.5 . . ?
C42 O44 Zn1 111.4(5) . . ?
C46 O45 Zn1 105.1(3) . . ?
O48 C46 O45 119.2(5) . . ?
O48 C46 C47 121.0(5) . . ?
O45 C46 C47 119.7(5) . . ?
C46 C47 H47A 109.5 . . ?
C46 C47 H47B 109.5 . . ?
H47A C47 H47B 109.5 . . ?
C46 C47 H47C 109.5 . . ?
H47A C47 H47C 109.5 . . ?
H47B C47 H47C 109.5 . . ?
C46 O48 Zn3 128.7(3) . . ?
C52 O51 Zn3 104.0(3) . . ?
O51 C52 O54 119.6(5) . . ?
O51 C52 C53 119.8(4) . . ?
O54 C52 C53 120.4(5) . . ?
O51 C52 Zn3 48.1(3) . . ?
O54 C52 Zn3 71.5(3) . . ?
C53 C52 Zn3 167.9(3) . . ?
C52 C53 H53A 109.5 . . ?
C52 C53 H53B 109.5 . . ?
H53A C53 H53B 109.5 . . ?
C52 C53 H53C 109.5 . . ?
H53A C53 H53C 109.5 . . ?
H53B C53 H53C 109.5 . . ?
C52 O54 Zn5 127.3(3) . . ?
C56 O55 Zn3 130.2(4) . . ?
O55 C56 O58 120.4(5) . . ?
O55 C56 C57 120.4(5) . . ?
O58 C56 C57 119.1(6) . . ?
C56 C57 H57A 109.5 . . ?
C56 C57 H57B 109.5 . . ?
H57A C57 H57B 109.5 . . ?
C56 C57 H57C 109.5 . . ?
H57A C57 H57C 109.5 . . ?
H57B C57 H57C 109.5 . . ?
C56 O58 Zn4 107.3(4) . . ?
C67 N61 C62 106.6(4) . . ?
C67 N61 C66 108.6(4) . . ?
C62 N61 C66 107.3(4) . . ?
C67 N61 Zn5 105.2(3) . . ?
C62 N61 Zn5 112.7(3) . . ?
C66 N61 Zn5 115.9(3) . . ?
C63 C62 N61 110.5(5) . . ?
C63 C62 H62A 109.5 . . ?
N61 C62 H62A 109.5 . . ?
C63 C62 H62B 109.5 . . ?
N61 C62 H62B 109.5 . . ?
H62A C62 H62B 108.1 . . ?
O64 C63 C62 110.9(5) . . ?
O64 C63 H63A 109.5 . . ?
C62 C63 H63A 109.5 . . ?
O64 C63 H63B 109.5 . . ?
C62 C63 H63B 109.5 . . ?
H63A C63 H63B 108.1 . . ?
C65 O64 C63 108.3(5) . . ?
O64 C65 C66 113.8(6) . . ?
O64 C65 H65A 108.8 . . ?
C66 C65 H65A 108.8 . . ?
O64 C65 H65B 108.8 . . ?
C66 C65 H65B 108.8 . . ?
H65A C65 H65B 107.7 . . ?
C65 C66 N61 112.0(5) . . ?
C65 C66 H66A 109.2 . . ?
N61 C66 H66A 109.2 . . ?
C65 C66 H66B 109.2 . . ?
N61 C66 H66B 109.2 . . ?
H66A C66 H66B 107.9 . . ?
N61 C67 C68 112.1(4) . . ?
N61 C67 H67A 109.2 . . ?
C68 C67 H67A 109.2 . . ?
N61 C67 H67B 109.2 . . ?
C68 C67 H67B 109.2 . . ?
H67A C67 H67B 107.9 . . ?
C77 C68 C69 119.1(4) . . ?
C77 C68 C67 119.6(4) . . ?
C69 C68 C67 121.3(4) . . ?
C68 C69 C70 122.6(4) . . ?
C68 C69 H69 118.7 . . ?
C70 C69 H69 118.7 . . ?
C75 C70 C69 116.8(4) . . ?
C75 C70 C71 122.5(4) . . ?
C69 C70 C71 120.6(4) . . ?
C72 C71 C73 109.2(6) . . ?
C72 C71 C70 110.4(5) . . ?
C73 C71 C70 111.9(5) . . ?
C72 C71 C74 108.3(5) . . ?
C73 C71 C74 108.4(6) . . ?
C70 C71 C74 108.7(5) . . ?
C71 C72 H72A 109.5 . . ?
C71 C72 H72B 109.5 . . ?
H72A C72 H72B 109.5 . . ?
C71 C72 H72C 109.5 . . ?
H72A C72 H72C 109.5 . . ?
H72B C72 H72C 109.5 . . ?
C71 C73 H73A 109.5 . . ?
C71 C73 H73B 109.5 . . ?
H73A C73 H73B 109.5 . . ?
C71 C73 H73C 109.5 . . ?
H73A C73 H73C 109.5 . . ?
H73B C73 H73C 109.5 . . ?
C71 C74 H74A 109.5 . . ?
C71 C74 H74B 109.5 . . ?
H74A C74 H74B 109.5 . . ?
C71 C74 H74C 109.5 . . ?
H74A C74 H74C 109.5 . . ?
H74B C74 H74C 109.5 . . ?
C70 C75 C76 122.1(4) . . ?
C70 C75 H75 118.9 . . ?
C76 C75 H75 118.9 . . ?
C77 C76 C75 118.7(4) . . ?
C77 C76 C78 120.4(4) . . ?
C75 C76 C78 120.8(4) . . ?
O89 C77 C68 119.8(4) . . ?
O89 C77 C76 119.5(4) . . ?
C68 C77 C76 120.6(4) . . ?
C76 C78 N79 113.9(4) . . ?
C76 C78 H78A 108.8 . . ?
N79 C78 H78A 108.8 . . ?
C76 C78 H78B 108.8 . . ?
N79 C78 H78B 108.8 . . ?
H78A C78 H78B 107.7 . . ?
C80 N79 C84 107.5(4) . . ?
C80 N79 C78 109.9(4) . . ?
C84 N79 C78 108.9(4) . . ?
C80 N79 Zn4 116.4(3) . . ?
C84 N79 Zn4 110.1(3) . . ?
C78 N79 Zn4 103.9(3) . . ?
N79 C80 C81 111.4(4) . . ?
N79 C80 H80A 109.4 . . ?
C81 C80 H80A 109.4 . . ?
N79 C80 H80B 109.4 . . ?
C81 C80 H80B 109.4 . . ?
H80A C80 H80B 108 . . ?
O82 C81 C80 110.7(6) . . ?
O82 C81 H81A 109.5 . . ?
C80 C81 H81A 109.5 . . ?
O82 C81 H81B 109.5 . . ?
C80 C81 H81B 109.5 . . ?
H81A C81 H81B 108.1 . . ?
C83 O82 C81 108.6(5) . . ?
O82 C83 C84 112.0(5) . . ?
O82 C83 H83A 109.2 . . ?
C84 C83 H83A 109.2 . . ?
O82 C83 H83B 109.2 . . ?
C84 C83 H83B 109.2 . . ?
H83A C83 H83B 107.9 . . ?
N79 C84 C83 110.6(5) . . ?
N79 C84 H84A 109.5 . . ?
C83 C84 H84A 109.5 . . ?
N79 C84 H84B 109.5 . . ?
C83 C84 H84B 109.5 . . ?
H84A C84 H84B 108.1 . . ?
C86 O85 Zn4 117.4(3) . . ?
O88 C86 O85 125.6(5) . . ?
O88 C86 C87 119.2(5) . . ?
O85 C86 C87 115.3(5) . . ?
C86 C87 H87A 109.5 . . ?
C86 C87 H87B 109.5 . . ?
H87A C87 H87B 109.5 . . ?
C86 C87 H87C 109.5 . . ?
H87A C87 H87C 109.5 . . ?
H87B C87 H87C 109.5 . . ?
C86 O88 Zn5 148.8(4) . . ?
C77 O89 Zn4 116.2(3) . . ?
C77 O89 Zn5 121.0(3) . . ?
Zn4 O89 Zn5 122.11(15) . . ?
C92 O91 Zn5 96.9(3) . . ?
O94 C92 O91 121.5(5) . . ?
O94 C92 C93 120.9(5) . . ?
O91 C92 C93 117.5(5) . . ?
O94 C92 Zn5 68.6(3) . . ?
O91 C92 Zn5 53.1(3) . . ?
C93 C92 Zn5 170.1(4) . . ?
C92 C93 H93A 109.5 . . ?
C92 C93 H93B 109.5 . . ?
H93A C93 H93B 109.5 . . ?
C92 C93 H93C 109.5 . . ?
H93A C93 H93C 109.5 . . ?
H93B C93 H93C 109.5 . . ?
C92 O94 Zn5 82.5(3) . . ?
C105 O101 C102 112.7(10) . . ?
C103 C102 O101 104.4(12) . . ?
C103 C102 H10A 110.9 . . ?
O101 C102 H10A 110.9 . . ?
C103 C102 H10B 110.9 . . ?
O101 C102 H10B 110.9 . . ?
H10A C102 H10B 108.9 . . ?
C102 C103 C104 113.6(11) . . ?
C102 C103 H10C 108.8 . . ?
C104 C103 H10C 108.8 . . ?
C102 C103 H10D 108.8 . . ?
C104 C103 H10D 108.8 . . ?
H10C C103 H10D 107.7 . . ?
C103 C104 C105 100.9(8) . . ?
C103 C104 H10E 111.6 . . ?
C105 C104 H10E 111.6 . . ?
C103 C104 H10F 111.6 . . ?
C105 C104 H10F 111.6 . . ?
H10E C104 H10F 109.4 . . ?
O101 C105 C104 105.9(8) . . ?
O101 C105 H10G 110.6 . . ?
C104 C105 H10G 110.6 . . ?
O101 C105 H10H 110.6 . . ?
C104 C105 H10H 110.6 . . ?
H10G C105 H10H 108.7 . . ?

loop_
_geom_bond_atom_site_label_1
_geom_bond_atom_site_label_2
_geom_bond_distance
_geom_bond_site_symmetry_2
_geom_bond_publ_flag
Zn1 O44 1.941(4) . ?
Zn1 O19 1.977(4) . ?
Zn1 O45 2.015(4) . ?
Zn1 N1 2.108(4) . ?
Zn2 O31 1.957(4) . ?
Zn2 O19 1.964(3) . ?
Zn2 O35 2.017(3) . ?
Zn2 N21 2.259(4) . ?
Zn2 O41 2.448(5) . ?
Zn3 O37 1.967(4) . ?
Zn3 O55 1.987(4) . ?
Zn3 O48 1.987(3) . ?
Zn3 O51 1.992(4) . ?
Zn3 C52 2.595(5) . ?
Zn4 O85 1.911(3) . ?
Zn4 O89 1.961(3) . ?
Zn4 O58 1.985(4) . ?
Zn4 N79 2.106(4) . ?
Zn5 O89 1.987(3) . ?
Zn5 O54 2.033(3) . ?
Zn5 O91 2.042(4) . ?
Zn5 O88 2.261(4) . ?
Zn5 N61 2.299(4) . ?
Zn5 O94 2.379(4) . ?
Zn5 C92 2.534(6) . ?
N1 C6 1.480(7) . ?
N1 C2 1.483(6) . ?
N1 C7 1.510(7) . ?
C2 C3 1.514(9) . ?
C2 H2A 0.99 . ?
C2 H2B 0.99 . ?
C3 O4 1.422(8) . ?
C3 H3A 0.99 . ?
C3 H3B 0.99 . ?
O4 C5 1.410(8) . ?
C5 C6 1.522(8) . ?
C5 H5A 0.99 . ?
C5 H5B 0.99 . ?
C6 H6A 0.99 . ?
C6 H6B 0.99 . ?
C7 C8 1.487(7) . ?
C7 H7A 0.99 . ?
C7 H7B 0.99 . ?
C8 C9 1.390(6) . ?
C8 C18 1.396(7) . ?
C9 C10 1.396(7) . ?
C9 H9A 0.99 . ?
C9 H9B 0.99 . ?
C10 C16 1.391(7) . ?
C10 C11 1.540(6) . ?
C11 C12 1.493(10) . ?
C11 C15 1.493(9) . ?
C11 C14 1.504(9) . ?
C12 H12A 0.98 . ?
C12 H12B 0.98 . ?
C12 H12C 0.98 . ?
C14 H14A 0.98 . ?
C14 H14B 0.98 . ?
C14 H14C 0.98 . ?
C15 H15A 0.98 . ?
C15 H15B 0.98 . ?
C15 H15C 0.98 . ?
C16 C17 1.418(6) . ?
C16 H16A 0.99 . ?
C16 H16B 0.99 . ?
C17 C18 1.376(7) . ?
C17 C20 1.502(7) . ?
C18 O19 1.369(5) . ?
C20 N21 1.489(6) . ?
C20 H20A 0.99 . ?
C20 H20B 0.99 . ?
N21 C26 1.476(7) . ?
N21 C22 1.483(7) . ?
C22 C23 1.513(8) . ?
C22 H22A 0.99 . ?
C22 H22B 0.99 . ?
C23 O24 1.410(8) . ?
C23 H23A 0.99 . ?
C23 H23B 0.99 . ?
O24 C25 1.437(8) . ?
C25 C26 1.496(8) . ?
C25 H25A 0.99 . ?
C25 H25B 0.99 . ?
C26 H26A 0.99 . ?
C26 H26B 0.99 . ?
O31 C32 1.262(7) . ?
C32 O33 1.227(7) . ?
C32 C34 1.495(9) . ?
C34 H34A 0.98 . ?
C34 H34B 0.98 . ?
C34 H34C 0.98 . ?
O35 C36 1.265(6) . ?
C36 O37 1.260(6) . ?
C36 C38 1.494(7) . ?
C38 H38A 0.98 . ?
C38 H38B 0.98 . ?
C38 H38C 0.98 . ?
O41 C42 1.237(9) . ?
C42 O44 1.254(8) . ?
C42 C43 1.540(9) . ?
C43 H43A 0.98 . ?
C43 H43B 0.98 . ?
C43 H43C 0.98 . ?
O45 C46 1.266(6) . ?
C46 O48 1.264(6) . ?
C46 C47 1.509(8) . ?
C47 H47A 0.98 . ?
C47 H47B 0.98 . ?
C47 H47C 0.98 . ?
O51 C52 1.250(6) . ?
C52 O54 1.271(5) . ?
C52 C53 1.495(8) . ?
C53 H53A 0.98 . ?
C53 H53B 0.98 . ?
C53 H53C 0.98 . ?
O55 C56 1.253(7) . ?
C56 O58 1.266(7) . ?
C56 C57 1.514(9) . ?
C57 H57A 0.98 . ?
C57 H57B 0.98 . ?
C57 H57C 0.98 . ?
N61 C67 1.493(7) . ?
N61 C62 1.497(6) . ?
N61 C66 1.501(6) . ?
C62 C63 1.496(9) . ?
C62 H62A 0.99 . ?
C62 H62B 0.99 . ?
C63 O64 1.445(8) . ?
C63 H63A 0.99 . ?
C63 H63B 0.99 . ?
O64 C65 1.426(9) . ?
C65 C66 1.495(9) . ?
C65 H65A 0.99 . ?
C65 H65B 0.99 . ?
C66 H66A 0.99 . ?
C66 H66B 0.99 . ?
C67 C68 1.503(6) . ?
C67 H67A 0.99 . ?
C67 H67B 0.99 . ?
C68 C77 1.386(7) . ?
C68 C69 1.392(6) . ?
C69 C70 1.406(7) . ?
C69 H69 0.95 . ?
C70 C75 1.384(7) . ?
C70 C71 1.534(6) . ?
C71 C72 1.520(9) . ?
C71 C73 1.528(8) . ?
C71 C74 1.538(10) . ?
C72 H72A 0.98 . ?
C72 H72B 0.98 . ?
C72 H72C 0.98 . ?
C73 H73A 0.98 . ?
C73 H73B 0.98 . ?
C73 H73C 0.98 . ?
C74 H74A 0.98 . ?
C74 H74B 0.98 . ?
C74 H74C 0.98 . ?
C75 C76 1.415(6) . ?
C75 H75 0.95 . ?
C76 C77 1.393(6) . ?
C76 C78 1.494(7) . ?
C77 O89 1.363(5) . ?
C78 N79 1.502(7) . ?
C78 H78A 0.99 . ?
C78 H78B 0.99 . ?
N79 C80 1.488(7) . ?
N79 C84 1.496(6) . ?
C80 C81 1.523(8) . ?
C80 H80A 0.99 . ?
C80 H80B 0.99 . ?
C81 O82 1.430(8) . ?
C81 H81A 0.99 . ?
C81 H81B 0.99 . ?
O82 C83 1.413(8) . ?
C83 C84 1.498(9) . ?
C83 H83A 0.99 . ?
C83 H83B 0.99 . ?
C84 H84A 0.99 . ?
C84 H84B 0.99 . ?
O85 C86 1.262(7) . ?
C86 O88 1.235(7) . ?
C86 C87 1.522(7) . ?
C87 H87A 0.98 . ?
C87 H87B 0.98 . ?
C87 H87C 0.98 . ?
O91 C92 1.273(6) . ?
C92 O94 1.233(7) . ?
C92 C93 1.507(8) . ?
C93 H93A 0.98 . ?
C93 H93B 0.98 . ?
C93 H93C 0.98 . ?
O101 C105 1.402(12) . ?
O101 C102 1.413(14) . ?
C102 C103 1.404(15) . ?
C102 H10A 0.99 . ?
C102 H10B 0.99 . ?
C103 C104 1.477(14) . ?
C103 H10C 0.99 . ?
C103 H10D 0.99 . ?
C104 C105 1.548(10) . ?
C104 H10E 0.99 . ?
C104 H10F 0.99 . ?
C105 H10G 0.99 . ?
C105 H10H 0.99 . ?

loop_
_geom_torsion_atom_site_label_1
_geom_torsion_atom_site_label_2
_geom_torsion_atom_site_label_3
_geom_torsion_atom_site_label_4
_geom_torsion
_geom_torsion_site_symmetry_1
_geom_torsion_site_symmetry_2
_geom_torsion_site_symmetry_3
_geom_torsion_site_symmetry_4
_geom_torsion_publ_flag
O44 Zn1 N1 C6 4.9(4) . . . . ?
O19 Zn1 N1 C6 131.2(3) . . . . ?
O45 Zn1 N1 C6 -120.2(4) . . . . ?
O44 Zn1 N1 C2 128.3(4) . . . . ?
O19 Zn1 N1 C2 -105.3(4) . . . . ?
O45 Zn1 N1 C2 3.2(4) . . . . ?
O44 Zn1 N1 C7 -112.2(3) . . . . ?
O19 Zn1 N1 C7 14.2(3) . . . . ?
O45 Zn1 N1 C7 122.8(3) . . . . ?
C6 N1 C2 C3 54.9(5) . . . . ?
C7 N1 C2 C3 172.8(4) . . . . ?
Zn1 N1 C2 C3 -70.8(5) . . . . ?
N1 C2 C3 O4 -58.4(6) . . . . ?
C2 C3 O4 C5 59.8(6) . . . . ?
C3 O4 C5 C6 -60.6(6) . . . . ?
C2 N1 C6 C5 -55.1(6) . . . . ?
C7 N1 C6 C5 -173.5(4) . . . . ?
Zn1 N1 C6 C5 72.2(5) . . . . ?
O4 C5 C6 N1 59.9(6) . . . . ?
C6 N1 C7 C8 179.3(4) . . . . ?
C2 N1 C7 C8 62.0(5) . . . . ?
Zn1 N1 C7 C8 -61.2(4) . . . . ?
N1 C7 C8 C9 -114.6(5) . . . . ?
N1 C7 C8 C18 69.6(6) . . . . ?
C18 C8 C9 C10 0.4(8) . . . . ?
C7 C8 C9 C10 -175.6(5) . . . . ?
C8 C9 C10 C16 0.6(8) . . . . ?
C8 C9 C10 C11 -179.3(5) . . . . ?
C16 C10 C11 C12 49.1(8) . . . . ?
C9 C10 C11 C12 -131.1(7) . . . . ?
C16 C10 C11 C15 -70.6(8) . . . . ?
C9 C10 C11 C15 109.2(7) . . . . ?
C16 C10 C11 C14 168.7(6) . . . . ?
C9 C10 C11 C14 -11.5(8) . . . . ?
C9 C10 C16 C17 -1.1(8) . . . . ?
C11 C10 C16 C17 178.8(5) . . . . ?
C10 C16 C17 C18 0.6(8) . . . . ?
C10 C16 C17 C20 -177.8(5) . . . . ?
C16 C17 C18 O19 -179.7(4) . . . . ?
C20 C17 C18 O19 -1.2(7) . . . . ?
C16 C17 C18 C8 0.4(8) . . . . ?
C20 C17 C18 C8 178.8(5) . . . . ?
C9 C8 C18 O19 179.2(4) . . . . ?
C7 C8 C18 O19 -4.9(7) . . . . ?
C9 C8 C18 C17 -0.9(7) . . . . ?
C7 C8 C18 C17 175.1(5) . . . . ?
C17 C18 O19 Zn2 -52.4(5) . . . . ?
C8 C18 O19 Zn2 127.5(4) . . . . ?
C17 C18 O19 Zn1 134.5(4) . . . . ?
C8 C18 O19 Zn1 -45.5(5) . . . . ?
O31 Zn2 O19 C18 -81.5(4) . . . . ?
O35 Zn2 O19 C18 131.9(3) . . . . ?
N21 Zn2 O19 C18 39.3(3) . . . . ?
O41 Zn2 O19 C18 -153.7(4) . . . . ?
O31 Zn2 O19 Zn1 91.0(3) . . . . ?
O35 Zn2 O19 Zn1 -55.5(2) . . . . ?
N21 Zn2 O19 Zn1 -148.1(2) . . . . ?
O41 Zn2 O19 Zn1 18.9(2) . . . . ?
O44 Zn1 O19 C18 149.2(3) . . . . ?
O45 Zn1 O19 C18 -68.1(3) . . . . ?
N1 Zn1 O19 C18 36.5(3) . . . . ?
O44 Zn1 O19 Zn2 -23.6(3) . . . . ?
O45 Zn1 O19 Zn2 119.1(2) . . . . ?
N1 Zn1 O19 Zn2 -136.3(2) . . . . ?
C18 C17 C20 N21 68.1(6) . . . . ?
C16 C17 C20 N21 -113.5(5) . . . . ?
C17 C20 N21 C26 179.1(4) . . . . ?
C17 C20 N21 C22 63.1(6) . . . . ?
C17 C20 N21 Zn2 -62.3(4) . . . . ?
O31 Zn2 N21 C26 -83.9(4) . . . . ?
O19 Zn2 N21 C26 130.5(3) . . . . ?
O35 Zn2 N21 C26 22.5(4) . . . . ?
O41 Zn2 N21 C26 72.8(7) . . . . ?
O31 Zn2 N21 C22 38.9(4) . . . . ?
O19 Zn2 N21 C22 -106.7(3) . . . . ?
O35 Zn2 N21 C22 145.3(3) . . . . ?
O41 Zn2 N21 C22 -164.4(5) . . . . ?
O31 Zn2 N21 C20 160.4(3) . . . . ?
O19 Zn2 N21 C20 14.7(3) . . . . ?
O35 Zn2 N21 C20 -93.3(3) . . . . ?
O41 Zn2 N21 C20 -43.0(7) . . . . ?
C26 N21 C22 C23 54.4(6) . . . . ?
C20 N21 C22 C23 170.7(5) . . . . ?
Zn2 N21 C22 C23 -70.8(6) . . . . ?
N21 C22 C23 O24 -57.3(7) . . . . ?
C22 C23 O24 C25 57.8(7) . . . . ?
C23 O24 C25 C26 -59.3(7) . . . . ?
C22 N21 C26 C25 -56.5(6) . . . . ?
C20 N21 C26 C25 -174.5(4) . . . . ?
Zn2 N21 C26 C25 71.4(5) . . . . ?
O24 C25 C26 N21 60.5(6) . . . . ?
O19 Zn2 O31 C32 29.2(5) . . . . ?
O35 Zn2 O31 C32 176.3(4) . . . . ?
N21 Zn2 O31 C32 -87.0(4) . . . . ?
O41 Zn2 O31 C32 99.0(4) . . . . ?
Zn2 O31 C32 O33 4.2(8) . . . . ?
Zn2 O31 C32 C34 -177.6(6) . . . . ?
O31 Zn2 O35 C36 -46.6(5) . . . . ?
O19 Zn2 O35 C36 112.4(4) . . . . ?
N21 Zn2 O35 C36 -154.8(4) . . . . ?
O41 Zn2 O35 C36 37.1(4) . . . . ?
Zn2 O35 C36 O37 -140.9(4) . . . . ?
Zn2 O35 C36 C38 43.0(7) . . . . ?
O35 C36 O37 Zn3 3.4(6) . . . . ?
C38 C36 O37 Zn3 179.6(4) . . . . ?
O55 Zn3 O37 C36 176.5(4) . . . . ?
O48 Zn3 O37 C36 68.5(4) . . . . ?
O51 Zn3 O37 C36 -51.9(4) . . . . ?
C52 Zn3 O37 C36 -78.3(4) . . . . ?
O31 Zn2 O41 C42 -168.7(10) . . . . ?
O19 Zn2 O41 C42 -25.5(10) . . . . ?
O35 Zn2 O41 C42 85.2(10) . . . . ?
N21 Zn2 O41 C42 33.6(14) . . . . ?
Zn2 O41 C42 O44 19.3(15) . . . . ?
Zn2 O41 C42 C43 -159.7(7) . . . . ?
O41 C42 O44 Zn1 -6.0(9) . . . . ?
C43 C42 O44 Zn1 173.0(5) . . . . ?
O19 Zn1 O44 C42 10.5(5) . . . . ?
O45 Zn1 O44 C42 -127.4(4) . . . . ?
N1 Zn1 O44 C42 119.9(5) . . . . ?
O44 Zn1 O45 C46 67.1(4) . . . . ?
O19 Zn1 O45 C46 -76.7(4) . . . . ?
N1 Zn1 O45 C46 -178.8(4) . . . . ?
Zn1 O45 C46 O48 -3.8(6) . . . . ?
Zn1 O45 C46 C47 178.5(5) . . . . ?
O45 C46 O48 Zn3 162.3(4) . . . . ?
C47 C46 O48 Zn3 -20.0(8) . . . . ?
O37 Zn3 O48 C46 175.1(5) . . . . ?
O55 Zn3 O48 C46 69.6(5) . . . . ?
O51 Zn3 O48 C46 -44.1(5) . . . . ?
C52 Zn3 O48 C46 -42.3(5) . . . . ?
O37 Zn3 O51 C52 -59.0(4) . . . . ?
O55 Zn3 O51 C52 69.0(4) . . . . ?
O48 Zn3 O51 C52 176.9(3) . . . . ?
Zn3 O51 C52 O54 1.9(6) . . . . ?
Zn3 O51 C52 C53 178.4(4) . . . . ?
O37 Zn3 C52 O51 136.4(3) . . . . ?
O55 Zn3 C52 O51 -117.9(3) . . . . ?
O48 Zn3 C52 O51 -3.8(4) . . . . ?
O37 Zn3 C52 O54 -41.9(3) . . . . ?
O55 Zn3 C52 O54 63.8(3) . . . . ?
O48 Zn3 C52 O54 177.9(2) . . . . ?
O51 Zn3 C52 O54 -178.3(5) . . . . ?
O37 Zn3 C52 C53 129.5(19) . . . . ?
O55 Zn3 C52 C53 -124.7(19) . . . . ?
O48 Zn3 C52 C53 -11(2) . . . . ?
O51 Zn3 C52 C53 -6.8(18) . . . . ?
O51 C52 O54 Zn5 -138.7(4) . . . . ?
C53 C52 O54 Zn5 44.8(7) . . . . ?
Zn3 C52 O54 Zn5 -137.3(3) . . . . ?
O89 Zn5 O54 C52 122.0(4) . . . . ?
O91 Zn5 O54 C52 -46.3(4) . . . . ?
O88 Zn5 O54 C52 39.1(4) . . . . ?
N61 Zn5 O54 C52 -148.6(4) . . . . ?
O94 Zn5 O54 C52 -45.4(7) . . . . ?
C92 Zn5 O54 C52 -44.2(5) . . . . ?
O37 Zn3 O55 C56 -49.6(5) . . . . ?
O48 Zn3 O55 C56 61.9(5) . . . . ?
O51 Zn3 O55 C56 165.8(5) . . . . ?
C52 Zn3 O55 C56 -168.0(5) . . . . ?
Zn3 O55 C56 O58 164.0(4) . . . . ?
Zn3 O55 C56 C57 -14.3(9) . . . . ?
O55 C56 O58 Zn4 -4.5(7) . . . . ?
C57 C56 O58 Zn4 173.8(6) . . . . ?
O85 Zn4 O58 C56 69.5(4) . . . . ?
O89 Zn4 O58 C56 -66.9(4) . . . . ?
N79 Zn4 O58 C56 -172.6(4) . . . . ?
O89 Zn5 N61 C67 20.0(3) . . . . ?
O54 Zn5 N61 C67 -87.8(3) . . . . ?
O91 Zn5 N61 C67 170.1(3) . . . . ?
O88 Zn5 N61 C67 -49.6(8) . . . . ?
O94 Zn5 N61 C67 110.8(3) . . . . ?
C92 Zn5 N61 C67 139.4(3) . . . . ?
O89 Zn5 N61 C62 135.8(4) . . . . ?
O54 Zn5 N61 C62 27.9(4) . . . . ?
O91 Zn5 N61 C62 -74.1(4) . . . . ?
O88 Zn5 N61 C62 66.1(8) . . . . ?
O94 Zn5 N61 C62 -133.4(4) . . . . ?
C92 Zn5 N61 C62 -104.8(4) . . . . ?
O89 Zn5 N61 C66 -99.9(4) . . . . ?
O54 Zn5 N61 C66 152.2(4) . . . . ?
O91 Zn5 N61 C66 50.1(4) . . . . ?
O88 Zn5 N61 C66 -169.6(6) . . . . ?
O94 Zn5 N61 C66 -9.2(4) . . . . ?
C92 Zn5 N61 C66 19.5(4) . . . . ?
C67 N61 C62 C63 -172.6(4) . . . . ?
C66 N61 C62 C63 -56.3(6) . . . . ?
Zn5 N61 C62 C63 72.5(5) . . . . ?
N61 C62 C63 O64 62.8(7) . . . . ?
C62 C63 O64 C65 -60.8(7) . . . . ?
C63 O64 C65 C66 57.3(7) . . . . ?
O64 C65 C66 N61 -55.0(7) . . . . ?
C67 N61 C66 C65 167.0(5) . . . . ?
C62 N61 C66 C65 52.2(7) . . . . ?
Zn5 N61 C66 C65 -74.8(6) . . . . ?
C62 N61 C67 C68 174.3(4) . . . . ?
C66 N61 C67 C68 59.0(5) . . . . ?
Zn5 N61 C67 C68 -65.7(4) . . . . ?
N61 C67 C68 C77 65.6(6) . . . . ?
N61 C67 C68 C69 -112.2(5) . . . . ?
C77 C68 C69 C70 -1.6(8) . . . . ?
C67 C68 C69 C70 176.2(5) . . . . ?
C68 C69 C70 C75 0.9(8) . . . . ?
C68 C69 C70 C71 179.0(5) . . . . ?
C75 C70 C71 C72 -137.7(6) . . . . ?
C69 C70 C71 C72 44.3(8) . . . . ?
C75 C70 C71 C73 -16.0(9) . . . . ?
C69 C70 C71 C73 166.0(6) . . . . ?
C75 C70 C71 C74 103.7(6) . . . . ?
C69 C70 C71 C74 -74.3(7) . . . . ?
C69 C70 C75 C76 -0.9(8) . . . . ?
C71 C70 C75 C76 -179.0(5) . . . . ?
C70 C75 C76 C77 1.7(8) . . . . ?
C70 C75 C76 C78 -174.4(5) . . . . ?
C69 C68 C77 O89 -179.1(5) . . . . ?
C67 C68 C77 O89 3.0(7) . . . . ?
C69 C68 C77 C76 2.4(8) . . . . ?
C67 C68 C77 C76 -175.5(5) . . . . ?
C75 C76 C77 O89 179.1(5) . . . . ?
C78 C76 C77 O89 -4.8(7) . . . . ?
C75 C76 C77 C68 -2.4(8) . . . . ?
C78 C76 C77 C68 173.7(5) . . . . ?
C77 C76 C78 N79 69.2(6) . . . . ?
C75 C76 C78 N79 -114.8(5) . . . . ?
C76 C78 N79 C80 65.1(5) . . . . ?
C76 C78 N79 C84 -177.4(4) . . . . ?
C76 C78 N79 Zn4 -60.1(4) . . . . ?
O85 Zn4 N79 C80 130.7(3) . . . . ?
O89 Zn4 N79 C80 -107.7(3) . . . . ?
O58 Zn4 N79 C80 7.2(4) . . . . ?
O85 Zn4 N79 C84 8.0(4) . . . . ?
O89 Zn4 N79 C84 129.7(4) . . . . ?
O58 Zn4 N79 C84 -115.5(4) . . . . ?
O85 Zn4 N79 C78 -108.4(3) . . . . ?
O89 Zn4 N79 C78 13.2(3) . . . . ?
O58 Zn4 N79 C78 128.1(3) . . . . ?
C84 N79 C80 C81 54.3(6) . . . . ?
C78 N79 C80 C81 172.7(5) . . . . ?
Zn4 N79 C80 C81 -69.6(5) . . . . ?
N79 C80 C81 O82 -58.6(6) . . . . ?
C80 C81 O82 C83 60.2(7) . . . . ?
C81 O82 C83 C84 -61.9(7) . . . . ?
C80 N79 C84 C83 -54.6(6) . . . . ?
C78 N79 C84 C83 -173.7(4) . . . . ?
Zn4 N79 C84 C83 73.1(5) . . . . ?
O82 C83 C84 N79 60.4(7) . . . . ?
O89 Zn4 O85 C86 14.8(5) . . . . ?
O58 Zn4 O85 C86 -119.2(4) . . . . ?
N79 Zn4 O85 C86 124.0(4) . . . . ?
Zn4 O85 C86 O88 -12.7(8) . . . . ?
Zn4 O85 C86 C87 167.0(4) . . . . ?
O85 C86 O88 Zn5 18.4(12) . . . . ?
C87 C86 O88 Zn5 -161.4(5) . . . . ?
O89 Zn5 O88 C86 -17.7(7) . . . . ?
O54 Zn5 O88 C86 91.0(7) . . . . ?
O91 Zn5 O88 C86 -166.2(7) . . . . ?
N61 Zn5 O88 C86 52.4(11) . . . . ?
O94 Zn5 O88 C86 -108.0(7) . . . . ?
C92 Zn5 O88 C86 -136.4(7) . . . . ?
C68 C77 O89 Zn4 135.7(4) . . . . ?
C76 C77 O89 Zn4 -45.8(5) . . . . ?
C68 C77 O89 Zn5 -54.2(5) . . . . ?
C76 C77 O89 Zn5 124.4(4) . . . . ?
O85 Zn4 O89 C77 151.4(3) . . . . ?
O58 Zn4 O89 C77 -72.8(3) . . . . ?
N79 Zn4 O89 C77 37.3(3) . . . . ?
O85 Zn4 O89 Zn5 -18.6(3) . . . . ?
O58 Zn4 O89 Zn5 117.2(2) . . . . ?
N79 Zn4 O89 Zn5 -132.8(2) . . . . ?
O54 Zn5 O89 C77 123.8(3) . . . . ?
O91 Zn5 O89 C77 -78.1(4) . . . . ?
O88 Zn5 O89 C77 -155.7(3) . . . . ?
N61 Zn5 O89 C77 36.0(3) . . . . ?
O94 Zn5 O89 C77 -60.3(3) . . . . ?
C92 Zn5 O89 C77 -67.9(4) . . . . ?
O54 Zn5 O89 Zn4 -66.7(2) . . . . ?
O91 Zn5 O89 Zn4 91.5(3) . . . . ?
O88 Zn5 O89 Zn4 13.9(2) . . . . ?
N61 Zn5 O89 Zn4 -154.4(2) . . . . ?
O94 Zn5 O89 Zn4 109.3(2) . . . . ?
C92 Zn5 O89 Zn4 101.7(2) . . . . ?
O89 Zn5 O91 C92 18.1(5) . . . . ?
O54 Zn5 O91 C92 176.9(3) . . . . ?
O88 Zn5 O91 C92 95.2(4) . . . . ?
N61 Zn5 O91 C92 -92.7(4) . . . . ?
O94 Zn5 O91 C92 -2.8(3) . . . . ?
Zn5 O91 C92 O94 5.5(6) . . . . ?
Zn5 O91 C92 C93 -176.0(5) . . . . ?
O89 Zn5 C92 O94 15.9(4) . . . . ?
O54 Zn5 C92 O94 -179.1(3) . . . . ?
O91 Zn5 C92 O94 -175.0(6) . . . . ?
O88 Zn5 C92 O94 101.0(4) . . . . ?
N61 Zn5 C92 O94 -81.0(4) . . . . ?
O89 Zn5 C92 O91 -169.1(3) . . . . ?
O54 Zn5 C92 O91 -4.1(4) . . . . ?
O88 Zn5 C92 O91 -84.0(3) . . . . ?
N61 Zn5 C92 O91 94.0(3) . . . . ?
O94 Zn5 C92 O91 175.0(6) . . . . ?
O91 C92 O94 Zn5 -4.7(6) . . . . ?
C93 C92 O94 Zn5 176.9(6) . . . . ?
O89 Zn5 O94 C92 -166.1(4) . . . . ?
O54 Zn5 O94 C92 1.9(7) . . . . ?
O91 Zn5 O94 C92 2.9(3) . . . . ?
O88 Zn5 O94 C92 -80.4(4) . . . . ?
N61 Zn5 O94 C92 103.7(4) . . . . ?
C105 O101 C102 C103 -15.9(15) . . . . ?
O101 C102 C103 C104 9.3(16) . . . . ?
C102 C103 C104 C105 -0.2(14) . . . . ?
C102 O101 C105 C104 16.0(13) . . . . ?
C103 C104 C105 O101 -9.1(11) . . . . ?
